data_7702630
loop_
_publ_author_name
'Boubals, Nathalie'
'Drew, Michael G. B.'
'Hill, Cl\'ement'
'Hudson, Michael J.'
'Iveson, Peter B.'
'Madic, Charles'
'Russell, Mark L.'
'Youngs, Tristan G. A.'

_publ_section_title
;
 Americium(iii) and europium(iii) solvent extraction studies of
 amide-substituted triazine ligands and complexes formed with
 ytterbium(iii)
;
_journal_issue 1
_journal_name_full 'Journal of the Chemical Society, Dalton Transactions'
_journal_page_first 55
_journal_paper_doi 10.1039/b104181a
_journal_year 2002
_chemical_formula_sum 'C13 H17 Cl2 N6 O2.5'
_chemical_formula_weight 368.23
_space_group_IT_number 2
_space_group_name_Hall '-P 1'
_space_group_name_H-M_alt 'P -1'
_symmetry_cell_setting triclinic
_symmetry_space_group_name_H-M 'P -1'
_atom_sites_solution_hydrogens geom
_atom_sites_solution_primary direct
_atom_sites_solution_secondary difmap
_audit_creation_method SHELXL-97
_cell_angle_alpha 69.196(10)
_cell_angle_beta 67.614(10)
_cell_angle_gamma 71.601(10)
_cell_formula_units_Z 4
_cell_length_a 10.158(12)
_cell_length_b 13.890(15)
_cell_length_c 14.249(15)
_cell_measurement_reflns_used all
_cell_measurement_temperature 293(2)
_cell_volume 1699(3)
_computing_cell_refinement XDS
_computing_data_collection 'XDS (Kabsch, 1991)'
_computing_data_reduction XDS
_computing_molecular_graphics PLATON(Spek,1994)
_computing_structure_refinement 'SHELXL-93 (Sheldrick, 1993)'
_computing_structure_solution 'SHELXS-86 (Sheldrick, 1990)'
_diffrn_ambient_temperature 293(2)
_diffrn_measurement_device 'Marresearch Image Plate'
_diffrn_measurement_method '95 frames at 2^o intervals, counting time 2 min.'
_diffrn_radiation_monochromator graphite
_diffrn_radiation_source 'fine-focus sealed tube'
_diffrn_radiation_type MoK\a
_diffrn_radiation_wavelength 0.71073
_diffrn_reflns_av_R_equivalents 0.0000
_diffrn_reflns_av_sigmaI/netI 0.0292
_diffrn_reflns_limit_h_max 12
_diffrn_reflns_limit_h_min 0
_diffrn_reflns_limit_k_max 16
_diffrn_reflns_limit_k_min -15
_diffrn_reflns_limit_l_max 17
_diffrn_reflns_limit_l_min -15
_diffrn_reflns_number 5890
_diffrn_reflns_theta_max 26.01
_diffrn_reflns_theta_min 3.11
_exptl_absorpt_coefficient_mu 0.404
_exptl_absorpt_correction_type none
_exptl_crystal_density_diffrn 1.439
_exptl_crystal_density_method 'not measured'
_exptl_crystal_F_000 764
_exptl_crystal_size_max 0.25
_exptl_crystal_size_mid 0.25
_exptl_crystal_size_min 0.25
_refine_diff_density_max 0.260
_refine_diff_density_min -0.272
_refine_diff_density_rms 0.072
_refine_ls_extinction_coef 0.0125(18)
_refine_ls_extinction_expression Fc^*^=kFc[1+0.001xFc^2^\l^3^/sin(2\q)]^-1/4^
_refine_ls_extinction_method SHELXL
_refine_ls_goodness_of_fit_ref 1.068
_refine_ls_hydrogen_treatment mixed
_refine_ls_matrix_type full
_refine_ls_number_parameters 457
_refine_ls_number_reflns 5890
_refine_ls_number_restraints 15
_refine_ls_restrained_S_all 1.068
_refine_ls_R_factor_all 0.0722
_refine_ls_R_factor_gt 0.0479
_refine_ls_shift/su_max 0.000
_refine_ls_shift/su_mean 0.000
_refine_ls_structure_factor_coef Fsqd
_refine_ls_weighting_details 'w=1/[\s^2^(Fo^2^)+(0.0792P)^2^+0.6549P] where P=(Fo^2^+2Fc^2^)/3'
_refine_ls_weighting_scheme calc
_refine_ls_wR_factor_gt 0.1284
_refine_ls_wR_factor_ref 0.1419
_reflns_number_gt 4367
_reflns_number_total 5890
_reflns_threshold_expression >2sigma(I)
_cod_data_source_file b104181a.txt
_cod_data_source_block 1
_cod_depositor_comments
;
The following automatic conversions were performed:

data item '_refine_ls_weighting_scheme' value 'calc
w=1/[\s^2^(Fo^2^)+(0.0792P)^2^+0.6549P] where P=(Fo^2^+2Fc^2^)/3' was
changed to 'calc'. A new data item '_refine_ls_weighting_details' was
created with the value set to
'w=1/[\s^2^(Fo^2^)+(0.0792P)^2^+0.6549P] where P=(Fo^2^+2Fc^2^)/3'.

Automatic conversion script
Id: cif_fix_values 6909 2019-04-08 15:41:33Z antanas 
;
_cod_original_sg_symbol_H-M P-1
_cod_original_formula_sum 'C13 H17 Cl2 N6 O2.50'
_cod_database_code 7702630

loop_
_symmetry_equiv_pos_as_xyz
'x, y, z'
'-x, -y, -z'

loop_
_atom_site_label
_atom_site_type_symbol
_atom_site_fract_x
_atom_site_fract_y
_atom_site_fract_z
_atom_site_U_iso_or_equiv
_atom_site_adp_type
_atom_site_occupancy
_atom_site_calc_flag
_atom_site_refinement_flags
Cl1 Cl 0.35771(7) 0.56333(6) 0.22100(6) 0.0555(2) Uani 1 d .
Cl2 Cl 0.16981(7) 0.63128(6) -0.29387(5) 0.0499(2) Uani 1 d .
Cl3 Cl -0.51383(8) 1.00448(7) 0.18581(6) 0.0625(2) Uani 1 d .
Cl4 Cl -0.21478(8) 0.83059(7) 0.50598(6) 0.0603(2) Uani 1 d .
N21A N -0.2562(2) 0.64325(17) 0.13370(16) 0.0389(5) Uani 1 d .
C22A C -0.1871(3) 0.62754(19) 0.20333(18) 0.0355(5) Uani 1 d .
N23A N -0.0459(2) 0.61426(17) 0.18496(15) 0.0373(5) Uani 1 d .
C24A C 0.0368(3) 0.61362(19) 0.08413(18) 0.0354(5) Uani 1 d .
N25A N -0.0199(2) 0.62644(16) 0.00680(15) 0.0370(5) Uani 1 d .
C26A C -0.1637(3) 0.64030(19) 0.03794(18) 0.0350(5) Uani 1 d .
N31A N -0.2185(2) 0.60848(17) 0.38601(15) 0.0405(5) Uani 1 d .
H31A H -0.1254 0.6003 0.3669 0.049 Uiso 1 calc R
C32A C -0.2827(3) 0.6249(2) 0.31296(19) 0.0373(5) Uani 1 d .
C33A C -0.4313(3) 0.6377(2) 0.3426(2) 0.0473(6) Uani 1 d .
H33A H -0.4774 0.6484 0.2934 0.057 Uiso 1 calc R
C34A C -0.5117(3) 0.6344(2) 0.4466(2) 0.0529(7) Uani 1 d .
H34A H -0.6125 0.6434 0.4675 0.063 Uiso 1 calc R
C35A C -0.4424(3) 0.6179(2) 0.5195(2) 0.0551(7) Uani 1 d .
H35A H -0.4957 0.6160 0.5894 0.066 Uiso 1 calc R
C36A C -0.2937(3) 0.6044(2) 0.4870(2) 0.0504(7) Uani 1 d .
H36A H -0.2452 0.5923 0.5351 0.060 Uiso 1 calc R
N11A N -0.1446(2) 0.65625(17) -0.14184(16) 0.0396(5) Uani 1 d .
H11A H -0.0525 0.6488 -0.1549 0.048 Uiso 1 calc R
C12A C -0.2324(3) 0.65540(19) -0.04340(18) 0.0352(5) Uani 1 d .
C13A C -0.3792(3) 0.6675(2) -0.0221(2) 0.0430(6) Uani 1 d .
H13A H -0.4414 0.6662 0.0458 0.052 Uiso 1 calc R
C14A C -0.4345(3) 0.6817(2) -0.1024(2) 0.0523(7) Uani 1 d .
H14A H -0.5341 0.6909 -0.0888 0.063 Uiso 1 calc R
C15A C -0.3413(3) 0.6821(2) -0.2023(2) 0.0522(7) Uani 1 d .
H15A H -0.3773 0.6916 -0.2567 0.063 Uiso 1 calc R
C16A C -0.1954(3) 0.6683(2) -0.2205(2) 0.0493(7) Uani 1 d .
H16A H -0.1311 0.6674 -0.2874 0.059 Uiso 1 calc R
N27A N 0.1786(2) 0.60031(18) 0.05992(17) 0.0442(5) Uani 1 d .
H20A H 0.2329 0.5999 -0.0033 0.053 Uiso 1 calc R
H20B H 0.2170 0.5920 0.1073 0.053 Uiso 1 calc R
N11B N 0.1028(2) 0.89374(17) -0.34307(16) 0.0417(5) Uani 1 d .
H11B H 0.0098 0.9005 -0.3225 0.050 Uiso 1 calc R
C12B C 0.1689(3) 0.8821(2) -0.27246(19) 0.0399(6) Uani 1 d .
C13B C 0.3161(3) 0.8731(2) -0.3045(2) 0.0528(7) Uani 1 d .
H13B H 0.3632 0.8658 -0.2570 0.063 Uiso 1 calc R
C14B C 0.3946(3) 0.8749(3) -0.4085(2) 0.0619(8) Uani 1 d .
H14B H 0.4950 0.8685 -0.4309 0.074 Uiso 1 calc R
C15B C 0.3247(3) 0.8860(3) -0.4787(2) 0.0601(8) Uani 1 d .
H15B H 0.3765 0.8872 -0.5486 0.072 Uiso 1 calc R
C16B C 0.1752(3) 0.8952(2) -0.4426(2) 0.0527(7) Uani 1 d .
H16B H 0.1256 0.9024 -0.4885 0.063 Uiso 1 calc R
N21B N 0.1435(2) 0.86654(17) -0.09398(16) 0.0398(5) Uani 1 d .
C22B C 0.0741(3) 0.88014(19) -0.16266(18) 0.0362(5) Uani 1 d .
N23B N -0.0674(2) 0.89334(16) -0.14425(15) 0.0372(5) Uani 1 d .
C24B C -0.1491(3) 0.89406(18) -0.04318(18) 0.0351(5) Uani 1 d .
N25B N -0.0914(2) 0.88074(16) 0.03352(15) 0.0374(5) Uani 1 d .
C26B C 0.0523(3) 0.86740(18) 0.00265(18) 0.0353(5) Uani 1 d .
N27B N -0.2921(2) 0.90812(18) -0.01799(17) 0.0436(5) Uani 1 d .
H20C H -0.3457 0.9086 0.0454 0.052 Uiso 1 calc R
H20D H -0.3315 0.9167 -0.0650 0.052 Uiso 1 calc R
N31B N 0.0303(2) 0.84799(17) 0.18285(16) 0.0398(5) Uani 1 d .
H31B H -0.0607 0.8517 0.1954 0.048 Uiso 1 calc R
C32B C 0.1198(3) 0.85337(18) 0.08397(19) 0.0363(5) Uani 1 d .
C33B C 0.2650(3) 0.8472(2) 0.0628(2) 0.0441(6) Uani 1 d .
H33B H 0.3280 0.8508 -0.0052 0.053 Uiso 1 calc R
C34B C 0.3171(3) 0.8357(2) 0.1442(2) 0.0516(7) Uani 1 d .
H34B H 0.4156 0.8314 0.1307 0.062 Uiso 1 calc R
C35B C 0.2237(3) 0.8305(2) 0.2442(2) 0.0523(7) Uani 1 d .
H35B H 0.2580 0.8226 0.2989 0.063 Uiso 1 calc R
C36B C 0.0780(3) 0.8370(2) 0.2625(2) 0.0490(7) Uani 1 d .
H36B H 0.0132 0.8339 0.3299 0.059 Uiso 1 calc R
O100 O 0.6460(2) 0.4006(2) 0.14989(18) 0.0652(6) Uani 1 d D
H1 H 0.568(4) 0.452(3) 0.172(3) 0.097(5) Uiso 1 d D
H2 H 0.702(4) 0.392(3) 0.190(3) 0.097(5) Uiso 1 d D
O101 O -0.8257(2) 1.0732(2) 0.34046(18) 0.0674(7) Uani 1 d D
H3 H -0.745(4) 1.056(3) 0.294(3) 0.097(5) Uiso 1 d D
H4 H -0.822(4) 1.109(3) 0.374(3) 0.097(5) Uiso 1 d D
O102 O 0.0550(3) 0.5802(3) 0.3852(2) 0.0803(9) Uani 1 d D
H5 H 0.138(4) 0.582(3) 0.335(3) 0.097(5) Uiso 1 d D
H6 H 0.033(5) 0.529(3) 0.395(4) 0.097(5) Uiso 1 d D
O103 O -0.2564(2) 0.8609(2) 0.28425(18) 0.0653(6) Uani 1 d D
H7 H -0.325(4) 0.900(3) 0.263(3) 0.097(5) Uiso 1 d D
H8 H -0.275(4) 0.863(3) 0.349(3) 0.097(5) Uiso 1 d D
O104 O 0.0989(3) 0.6937(3) 0.49580(19) 0.0960(10) Uani 1 d D
H9 H 0.003(4) 0.722(3) 0.508(3) 0.097(5) Uiso 1 d D
H10 H 0.110(4) 0.668(3) 0.554(3) 0.097(5) Uiso 1 d D

loop_
_atom_site_aniso_label
_atom_site_aniso_U_11
_atom_site_aniso_U_22
_atom_site_aniso_U_33
_atom_site_aniso_U_23
_atom_site_aniso_U_13
_atom_site_aniso_U_12
Cl1 0.0389(4) 0.0753(5) 0.0579(4) -0.0262(4) -0.0163(3) -0.0078(3)
Cl2 0.0453(4) 0.0585(4) 0.0457(4) -0.0099(3) -0.0178(3) -0.0102(3)
Cl3 0.0416(4) 0.0969(6) 0.0569(4) -0.0346(4) -0.0183(3) -0.0049(4)
Cl4 0.0522(4) 0.0823(6) 0.0491(4) -0.0270(4) -0.0166(3) -0.0051(4)
N21A 0.0365(11) 0.0469(12) 0.0350(10) -0.0098(9) -0.0133(9) -0.0094(9)
C22A 0.0362(13) 0.0385(13) 0.0334(12) -0.0089(10) -0.0126(10) -0.0082(10)
N23A 0.0365(11) 0.0437(12) 0.0337(10) -0.0089(9) -0.0136(8) -0.0088(9)
C24A 0.0365(13) 0.0355(13) 0.0372(12) -0.0089(10) -0.0134(10) -0.0095(10)
N25A 0.0366(11) 0.0426(12) 0.0341(10) -0.0099(9) -0.0116(8) -0.0108(9)
C26A 0.0370(13) 0.0359(13) 0.0349(12) -0.0082(10) -0.0134(10) -0.0096(10)
N31A 0.0371(11) 0.0497(13) 0.0351(11) -0.0115(10) -0.0115(9) -0.0087(10)
C32A 0.0383(13) 0.0407(14) 0.0348(12) -0.0089(10) -0.0130(10) -0.0099(11)
C33A 0.0388(14) 0.0612(18) 0.0442(14) -0.0183(13) -0.0124(11) -0.0090(12)
C34A 0.0383(14) 0.067(2) 0.0481(15) -0.0203(14) -0.0036(12) -0.0103(13)
C35A 0.0557(18) 0.0650(19) 0.0359(13) -0.0175(13) -0.0011(12) -0.0124(15)
C36A 0.0557(17) 0.0615(18) 0.0351(13) -0.0135(13) -0.0134(12) -0.0134(14)
N11A 0.0375(11) 0.0499(13) 0.0349(10) -0.0080(9) -0.0135(9) -0.0144(9)
C12A 0.0374(13) 0.0380(13) 0.0329(12) -0.0099(10) -0.0112(10) -0.0104(10)
C13A 0.0390(13) 0.0541(16) 0.0403(13) -0.0165(12) -0.0105(11) -0.0133(12)
C14A 0.0396(15) 0.0699(19) 0.0574(16) -0.0216(15) -0.0205(13) -0.0121(13)
C15A 0.0565(17) 0.0672(19) 0.0429(14) -0.0120(14) -0.0239(13) -0.0181(14)
C16A 0.0535(16) 0.0666(18) 0.0316(12) -0.0103(12) -0.0134(11) -0.0200(14)
N27A 0.0350(11) 0.0630(15) 0.0372(11) -0.0123(10) -0.0124(9) -0.0131(10)
N11B 0.0455(12) 0.0458(12) 0.0339(10) -0.0124(9) -0.0115(9) -0.0083(10)
C12B 0.0424(14) 0.0402(14) 0.0362(12) -0.0120(11) -0.0136(11) -0.0032(11)
C13B 0.0428(15) 0.0622(18) 0.0472(15) -0.0124(14) -0.0153(12) -0.0032(13)
C14B 0.0452(16) 0.071(2) 0.0522(17) -0.0132(15) -0.0051(13) -0.0056(15)
C15B 0.0566(18) 0.066(2) 0.0426(15) -0.0179(14) -0.0025(13) -0.0049(15)
C16B 0.0650(19) 0.0579(18) 0.0340(13) -0.0144(13) -0.0126(13) -0.0117(14)
N21B 0.0394(11) 0.0471(12) 0.0356(10) -0.0108(9) -0.0146(9) -0.0087(9)
C22B 0.0424(14) 0.0336(13) 0.0335(12) -0.0076(10) -0.0142(10) -0.0073(10)
N23B 0.0375(11) 0.0409(12) 0.0357(10) -0.0113(9) -0.0145(8) -0.0061(9)
C24B 0.0405(13) 0.0330(12) 0.0343(12) -0.0060(10) -0.0152(10) -0.0097(10)
N25B 0.0396(11) 0.0403(11) 0.0347(10) -0.0086(9) -0.0151(9) -0.0086(9)
C26B 0.0412(13) 0.0319(12) 0.0357(12) -0.0076(10) -0.0156(10) -0.0080(10)
N27B 0.0393(12) 0.0594(14) 0.0360(11) -0.0132(10) -0.0130(9) -0.0127(10)
N31B 0.0432(11) 0.0452(12) 0.0349(10) -0.0087(9) -0.0166(9) -0.0108(9)
C32B 0.0419(13) 0.0339(13) 0.0363(12) -0.0093(10) -0.0176(10) -0.0051(10)
C33B 0.0426(14) 0.0497(15) 0.0429(14) -0.0126(12) -0.0151(11) -0.0104(12)
C34B 0.0451(15) 0.0610(18) 0.0580(17) -0.0146(14) -0.0264(13) -0.0114(13)
C35B 0.0624(18) 0.0577(17) 0.0475(15) -0.0090(13) -0.0319(14) -0.0136(14)
C36B 0.0568(17) 0.0571(17) 0.0372(13) -0.0111(13) -0.0216(12) -0.0099(14)
O100 0.0426(12) 0.1014(18) 0.0642(14) -0.0438(13) -0.0201(10) -0.0019(11)
O101 0.0487(12) 0.114(2) 0.0498(12) -0.0325(13) -0.0143(10) -0.0196(13)
O102 0.0452(13) 0.142(3) 0.0559(14) -0.0267(16) -0.0125(10) -0.0257(15)
O103 0.0524(13) 0.0905(17) 0.0511(12) -0.0191(12) -0.0210(10) -0.0059(11)
O104 0.0609(15) 0.172(3) 0.0491(13) -0.0380(16) -0.0221(12) 0.0007(17)

loop_
_atom_type_symbol
_atom_type_description
_atom_type_scat_dispersion_real
_atom_type_scat_dispersion_imag
_atom_type_scat_source
C C 0.0033 0.0016 'International Tables Vol C Tables 4.2.6.8 and 6.1.1.4'
H H 0.0000 0.0000 'International Tables Vol C Tables 4.2.6.8 and 6.1.1.4'
N N 0.0061 0.0033 'International Tables Vol C Tables 4.2.6.8 and 6.1.1.4'
O O 0.0106 0.0060 'International Tables Vol C Tables 4.2.6.8 and 6.1.1.4'
Cl Cl 0.1484 0.1585 'International Tables Vol C Tables 4.2.6.8 and 6.1.1.4'

loop_
_geom_angle_atom_site_label_1
_geom_angle_atom_site_label_2
_geom_angle_atom_site_label_3
_geom_angle
C26A N21A C22A 112.2(2)
N23A C22A N21A 127.3(2)
N23A C22A C32A 117.5(2)
N21A C22A C32A 115.2(2)
C22A N23A C24A 114.9(2)
N27A C24A N25A 118.2(2)
N27A C24A N23A 118.4(2)
N25A C24A N23A 123.4(2)
C26A N25A C24A 114.1(2)
N25A C26A N21A 128.0(2)
N25A C26A C12A 116.7(2)
N21A C26A C12A 115.3(2)
C36A N31A C32A 122.7(2)
N31A C32A C33A 119.2(2)
N31A C32A C22A 117.5(2)
C33A C32A C22A 123.3(2)
C32A C33A C34A 119.3(3)
C35A C34A C33A 120.1(3)
C36A C35A C34A 118.9(3)
N31A C36A C35A 119.9(3)
C16A N11A C12A 122.4(2)
N11A C12A C13A 119.1(2)
N11A C12A C26A 117.7(2)
C13A C12A C26A 123.2(2)
C12A C13A C14A 119.6(2)
C15A C14A C13A 119.7(3)
C16A C15A C14A 119.2(2)
N11A C16A C15A 120.1(2)
C16B N11B C12B 122.6(3)
N11B C12B C13B 119.2(2)
N11B C12B C22B 116.9(2)
C13B C12B C22B 123.9(2)
C12B C13B C14B 119.3(3)
C15B C14B C13B 120.3(3)
C14B C15B C16B 118.3(3)
N11B C16B C15B 120.2(3)
C26B N21B C22B 112.5(2)
N23B C22B N21B 127.7(2)
N23B C22B C12B 117.0(2)
N21B C22B C12B 115.4(2)
C22B N23B C24B 114.4(2)
N27B C24B N25B 118.1(2)
N27B C24B N23B 118.5(2)
N25B C24B N23B 123.4(2)
C26B N25B C24B 114.8(2)
N25B C26B N21B 127.2(2)
N25B C26B C32B 116.5(2)
N21B C26B C32B 116.2(2)
C36B N31B C32B 122.3(2)
N31B C32B C33B 119.6(2)
N31B C32B C26B 116.8(2)
C33B C32B C26B 123.6(2)
C32B C33B C34B 119.2(3)
C35B C34B C33B 120.1(3)
C34B C35B C36B 119.1(2)
N31B C36B C35B 119.8(3)

loop_
_geom_bond_atom_site_label_1
_geom_bond_atom_site_label_2
_geom_bond_distance
N21A C26A 1.336(3)
N21A C22A 1.344(3)
C22A N23A 1.319(3)
C22A C32A 1.487(4)
N23A C24A 1.362(3)
C24A N27A 1.313(3)
C24A N25A 1.363(3)
N25A C26A 1.326(3)
C26A C12A 1.492(3)
N31A C36A 1.337(4)
N31A C32A 1.347(3)
C32A C33A 1.373(4)
C33A C34A 1.386(4)
C34A C35A 1.382(4)
C35A C36A 1.372(5)
N11A C16A 1.342(3)
N11A C12A 1.344(3)
C12A C13A 1.370(4)
C13A C14A 1.387(4)
C14A C15A 1.376(4)
C15A C16A 1.366(4)
N11B C16B 1.322(4)
N11B C12B 1.349(3)
C12B C13B 1.365(4)
C12B C22B 1.488(4)
C13B C14B 1.385(4)
C14B C15B 1.375(5)
C15B C16B 1.384(5)
N21B C26B 1.337(3)
N21B C22B 1.342(3)
C22B N23B 1.322(4)
N23B C24B 1.363(3)
C24B N27B 1.324(4)
C24B N25B 1.359(3)
N25B C26B 1.326(4)
C26B C32B 1.487(3)
N31B C36B 1.341(3)
N31B C32B 1.345(3)
C32B C33B 1.369(4)
C33B C34B 1.391(4)
C34B C35B 1.370(4)
C35B C36B 1.380(4)
